data_4111995
loop_
_publ_author_name
'Nidhi Singhal'
'Apurba L. Koner'
'Prasenjit Mal'
'Paloth Venugopalan'
'Werner M. Nau'
'Jarugu Narasimha Moorthy'

_publ_contact_author
;
      Dr. J. Narasimha Moorthy
      Department of Chemistry
      Indian Institute of Technology
      Kanpur 208016
      India
;
_publ_contact_author_email moorthy@iitk.ac.in
_publ_contact_author_fax '091 512 2597436'
_publ_contact_author_phone '091 512 2597438'
_publ_section_title
;
 Diastereomer-Differentiating Photochemistry of \b-Arylbutyrophenones:
 Yang Cyclization versus Type II Elimination
;
_journal_name_full 'Journal of the American Chemical Society'
_journal_page_first 14375
_journal_page_last 14382
_journal_paper_doi 10.1021/ja0523643
_journal_volume 127
_journal_year 2005
_chemical_formula_sum 'C24 H24 O2'
_chemical_formula_weight 344.43
_chemical_melting_point 348
_chemical_name_common Aplha-methyl-beta-anisyl-gamma-phenylbutyrophenone
_chemical_name_systematic
; 
 ? 
;
_space_group_IT_number 4
_symmetry_cell_setting monoclinic
_symmetry_space_group_name_Hall 'P 2yb'
_symmetry_space_group_name_H-M 'P 1 21 1'
_atom_sites_solution_hydrogens geom
_atom_sites_solution_primary direct
_atom_sites_solution_secondary difmap
_audit_creation_method 'Manual edit of SHELXL-97 CIF'
_cell_angle_alpha 90.00
_cell_angle_beta 98.540(10)
_cell_angle_gamma 90.00
_cell_formula_units_Z 4
_cell_length_a 5.7600(10)
_cell_length_b 17.916(2)
_cell_length_c 19.174(4)
_cell_measurement_reflns_used 40
_cell_measurement_temperature 293(2)
_cell_measurement_theta_max 27.586
_cell_measurement_theta_min 11.580
_cell_volume 1956.7(6)
_computing_cell_refinement 'XSCANS (Siemens)'
_computing_data_collection 'XSCANS (Siemens)'
_computing_data_reduction 'XSCANS (Siemens)'
_computing_molecular_graphics 'XP (Siemens)'
_computing_publication_material SHELXL-97
_computing_structure_refinement 'SHELXL-97 (Sheldrick, 1997)'
_computing_structure_solution 'SHELXS-97 (Sheldrick, 1997)'
_diffrn_ambient_temperature 293(2)
_diffrn_measured_fraction_theta_full 0.970
_diffrn_measured_fraction_theta_max 0.970
_diffrn_measurement_device_type 'Siemens P4'
_diffrn_measurement_method '2\q/\q scans'
_diffrn_radiation_monochromator graphite
_diffrn_radiation_source 'fine-focus sealed tube'
_diffrn_radiation_type MoK\a
_diffrn_radiation_wavelength 0.71073
_diffrn_reflns_av_R_equivalents 0.0225
_diffrn_reflns_av_sigmaI/netI 0.0522
_diffrn_reflns_limit_h_max 0
_diffrn_reflns_limit_h_min -6
_diffrn_reflns_limit_k_max 0
_diffrn_reflns_limit_k_min -20
_diffrn_reflns_limit_l_max 21
_diffrn_reflns_limit_l_min -21
_diffrn_reflns_number 3252
_diffrn_reflns_theta_full 23.50
_diffrn_reflns_theta_max 23.50
_diffrn_reflns_theta_min 2.15
_diffrn_standards_decay_% 0.41
_diffrn_standards_interval_count 97
_diffrn_standards_number 40
_exptl_absorpt_coefficient_mu 0.073
_exptl_absorpt_correction_type none
_exptl_crystal_colour colourless
_exptl_crystal_density_diffrn 1.169
_exptl_crystal_description block
_exptl_crystal_F_000 736
_exptl_crystal_preparation 'Chloroform: Hexane, 2:1, (v/v)'
_exptl_crystal_size_max 0.19
_exptl_crystal_size_mid 0.14
_exptl_crystal_size_min 0.09
_refine_diff_density_max 0.239
_refine_diff_density_min -0.224
_refine_diff_density_rms 0.053
_refine_ls_abs_structure_details 'Flack H D (1983), Acta Cryst. A39, 876-881'
_refine_ls_abs_structure_Flack -6(6)
_refine_ls_extinction_coef 0.031(5)
_refine_ls_extinction_expression Fc^*^=kFc[1+0.001xFc^2^\l^3^/sin(2\q)]^-1/4^
_refine_ls_extinction_method SHELXL
_refine_ls_goodness_of_fit_ref 1.013
_refine_ls_hydrogen_treatment constr
_refine_ls_matrix_type full
_refine_ls_number_parameters 470
_refine_ls_number_reflns 2917
_refine_ls_number_restraints 6
_refine_ls_restrained_S_all 1.013
_refine_ls_R_factor_all 0.1189
_refine_ls_R_factor_gt 0.0793
_refine_ls_shift/su_max 0.001
_refine_ls_shift/su_mean 0.000
_refine_ls_structure_factor_coef Fsqd
_refine_ls_weighting_details 'calc w=1/[\s^2^(Fo^2^)+(0.1236P)^2^+1.5752P] where P=(Fo^2^+2Fc^2^)/3'
_refine_ls_weighting_scheme calc
_refine_ls_wR_factor_gt 0.2097
_refine_ls_wR_factor_ref 0.2333
_reflns_number_gt 1958
_reflns_number_total 2917
_reflns_threshold_expression >2sigma(I)
_cod_data_source_file ja0523643rom20050412_080214.cif
_cod_data_source_block 3-syn
_cod_database_code 4111995

loop_
_symmetry_equiv_pos_as_xyz
'x, y, z'
'-x, y+1/2, -z'

loop_
_atom_site_label
_atom_site_type_symbol
_atom_site_fract_x
_atom_site_fract_y
_atom_site_fract_z
_atom_site_U_iso_or_equiv
_atom_site_adp_type
_atom_site_occupancy
_atom_site_symmetry_multiplicity
_atom_site_calc_flag
_atom_site_refinement_flags
O1A O -0.1309(14) 0.4119(6) 0.6669(4) 0.097(3) Uani 1 1 d .
O2A O 0.1775(14) 0.2872(5) 0.3692(4) 0.075(2) Uani 1 1 d .
C1A C 0.2597(15) 0.4557(3) 0.6696(5) 0.056(2) Uani 1 1 d D
H1AA H 0.4057 0.4275 0.6697 0.067 Uiso 1 1 calc R
C2A C 0.2065(16) 0.4933(7) 0.5968(4) 0.061(3) Uani 1 1 d .
H2AA H 0.0476 0.5139 0.5933 0.073 Uiso 1 1 calc R
C3A C 0.294(2) 0.5033(8) 0.7336(7) 0.092(4) Uani 1 1 d .
H3AA H 0.4309 0.5340 0.7332 0.138 Uiso 1 1 calc R
H3AB H 0.3157 0.4722 0.7748 0.138 Uiso 1 1 calc R
H3AC H 0.1592 0.5345 0.7341 0.138 Uiso 1 1 calc R
C4A C 0.0737(16) 0.3993(4) 0.6828(5) 0.067(3) Uani 1 1 d D
C5A C 0.1381(16) 0.3284(7) 0.7279(5) 0.057(2) Uani 1 1 d .
C6A C 0.340(2) 0.2869(8) 0.7214(5) 0.080(3) Uani 1 1 d .
H6AA H 0.4446 0.3029 0.6920 0.096 Uiso 1 1 calc R
C7A C 0.380(2) 0.2212(7) 0.7597(6) 0.070(3) Uani 1 1 d .
H7AA H 0.5122 0.1929 0.7549 0.084 Uiso 1 1 calc R
C8A C 0.236(2) 0.1975(7) 0.8033(7) 0.079(3) Uani 1 1 d .
H8AA H 0.2700 0.1538 0.8288 0.095 Uiso 1 1 calc R
C9A C 0.031(2) 0.2384(7) 0.8111(6) 0.083(4) Uani 1 1 d D
H9AA H -0.0705 0.2229 0.8418 0.099 Uiso 1 1 calc R
C10A C -0.0119(16) 0.3030(6) 0.7706(5) 0.067(3) Uani 1 1 d D
H10A H -0.1490 0.3297 0.7731 0.081 Uiso 1 1 calc R
C11A C 0.1978(19) 0.4343(7) 0.5414(4) 0.066(3) Uani 1 1 d .
C12A C 0.3909(17) 0.3899(7) 0.5338(5) 0.084(4) Uani 1 1 d D
H12A H 0.5312 0.3961 0.5642 0.101 Uiso 1 1 calc R
C13A C 0.3743(18) 0.3361(7) 0.4806(5) 0.079(4) Uani 1 1 d D
H13A H 0.4911 0.3000 0.4823 0.095 Uiso 1 1 calc R
C14A C 0.1923(16) 0.3346(6) 0.4261(5) 0.058(2) Uani 1 1 d .
C15A C -0.0011(19) 0.3767(7) 0.4328(6) 0.079(3) Uani 1 1 d .
H15A H -0.1349 0.3729 0.3993 0.095 Uiso 1 1 calc R
C16A C 0.002(2) 0.4260(8) 0.4904(6) 0.075(3) Uani 1 1 d .
H16A H -0.1322 0.4537 0.4943 0.090 Uiso 1 1 calc R
C17A C 0.3731(19) 0.5605(7) 0.5879(6) 0.072(3) Uani 1 1 d .
H17A H 0.3757 0.5945 0.6275 0.086 Uiso 1 1 calc R
H17B H 0.5316 0.5424 0.5875 0.086 Uiso 1 1 calc R
C18A C 0.2932(19) 0.5994(7) 0.5234(6) 0.069(3) Uani 1 1 d .
C19A C 0.414(2) 0.5944(7) 0.4637(6) 0.082(3) Uani 1 1 d .
H19A H 0.5169 0.5549 0.4614 0.099 Uiso 1 1 calc R
C20A C 0.384(3) 0.6446(10) 0.4104(10) 0.126(6) Uani 1 1 d .
H20A H 0.4956 0.6510 0.3805 0.151 Uiso 1 1 calc R
C21A C 0.174(3) 0.6870(8) 0.4024(8) 0.104(5) Uani 1 1 d .
H21A H 0.1186 0.7092 0.3594 0.125 Uiso 1 1 calc R
C22A C 0.052(2) 0.6953(8) 0.4595(9) 0.114(5) Uani 1 1 d D
H22A H -0.0627 0.7320 0.4584 0.137 Uiso 1 1 calc R
C23A C 0.101(3) 0.6489(8) 0.5177(7) 0.112(5) Uani 1 1 d D
H23A H 0.0071 0.6506 0.5531 0.135 Uiso 1 1 calc R
C24A C 0.354(3) 0.2375(9) 0.3638(9) 0.120(5) Uani 1 1 d .
H24A H 0.5027 0.2620 0.3754 0.181 Uiso 1 1 calc R
H24B H 0.3381 0.2188 0.3164 0.181 Uiso 1 1 calc R
H24C H 0.3441 0.1968 0.3958 0.181 Uiso 1 1 calc R
O1B O 0.3646(13) 0.3020(6) 0.1657(4) 0.087(3) Uani 1 1 d .
O2B O 0.6669(15) 0.4295(6) -0.1301(4) 0.093(3) Uani 1 1 d .
C1B C 0.766(2) 0.2689(6) 0.1728(5) 0.068(3) Uani 1 1 d .
H1BA H 0.9134 0.2968 0.1742 0.082 Uiso 1 1 calc R
C2B C 0.6995(18) 0.2284(6) 0.1003(5) 0.061(3) Uani 1 1 d .
H2BA H 0.5423 0.2069 0.0986 0.073 Uiso 1 1 calc R
C3B C 0.788(3) 0.2072(8) 0.2325(5) 0.092(4) Uani 1 1 d .
H3BA H 0.8287 0.2304 0.2778 0.137 Uiso 1 1 calc R
H3BB H 0.9084 0.1721 0.2251 0.137 Uiso 1 1 calc R
H3BC H 0.6412 0.1815 0.2307 0.137 Uiso 1 1 calc R
C4B C 0.5748(15) 0.3180(5) 0.1848(4) 0.056(2) Uani 1 1 d .
C5B C 0.6367(19) 0.3876(6) 0.2239(5) 0.059(3) Uani 1 1 d .
C6B C 0.8397(16) 0.4264(7) 0.2206(5) 0.060(3) Uani 1 1 d .
H6BA H 0.9426 0.4097 0.1909 0.072 Uiso 1 1 calc R
C7B C 0.894(2) 0.4899(9) 0.2606(9) 0.102(4) Uani 1 1 d .
H7BA H 1.0304 0.5162 0.2565 0.122 Uiso 1 1 calc R
C8B C 0.745(3) 0.5150(9) 0.3075(8) 0.100(5) Uani 1 1 d .
H8BA H 0.7816 0.5573 0.3350 0.120 Uiso 1 1 calc R
C9B C 0.548(3) 0.4766(7) 0.3114(7) 0.086(4) Uani 1 1 d .
H9BA H 0.4482 0.4935 0.3419 0.103 Uiso 1 1 calc R
C10B C 0.487(2) 0.4132(7) 0.2725(5) 0.073(3) Uani 1 1 d .
H10B H 0.3511 0.3873 0.2776 0.087 Uiso 1 1 calc R
C11B C 0.6978(13) 0.2814(6) 0.0355(5) 0.050(2) Uani 1 1 d .
C12B C 0.5063(18) 0.2869(6) -0.0159(5) 0.056(2) Uani 1 1 d .
H12B H 0.3765 0.2565 -0.0138 0.067 Uiso 1 1 calc R
C13B C 0.5042(16) 0.3357(6) -0.0692(5) 0.058(3) Uani 1 1 d .
H13B H 0.3744 0.3377 -0.1044 0.070 Uiso 1 1 calc R
C14B C 0.690(2) 0.3826(6) -0.0727(5) 0.067(3) Uani 1 1 d .
C15B C 0.8956(15) 0.3745(6) -0.0256(5) 0.057(2) Uani 1 1 d .
H15B H 1.0324 0.3996 -0.0318 0.069 Uiso 1 1 calc R
C16B C 0.8877(16) 0.3280(6) 0.0299(6) 0.069(3) Uani 1 1 d .
H16B H 1.0150 0.3272 0.0659 0.083 Uiso 1 1 calc R
C17B C 0.872(2) 0.1652(6) 0.0914(5) 0.071(3) Uani 1 1 d .
H17C H 0.8842 0.1335 0.1329 0.085 Uiso 1 1 calc R
H17D H 1.0251 0.1870 0.0901 0.085 Uiso 1 1 calc R
C18B C 0.8083(18) 0.1148(6) 0.0247(5) 0.055(2) Uani 1 1 d .
C19B C 0.937(2) 0.1132(6) -0.0271(4) 0.074(3) Uani 1 1 d D
H19B H 1.0839 0.1359 -0.0219 0.089 Uiso 1 1 calc R
C20B C 0.847(2) 0.0765(6) -0.0897(4) 0.094(5) Uani 1 1 d D
H20B H 0.9099 0.0881 -0.1304 0.113 Uiso 1 1 calc R
C21B C 0.678(3) 0.0265(8) -0.0941(6) 0.097(5) Uani 1 1 d .
H21B H 0.6504 -0.0067 -0.1317 0.116 Uiso 1 1 calc R
C22B C 0.550(3) 0.0258(8) -0.0426(6) 0.097(4) Uani 1 1 d .
H22B H 0.4144 -0.0030 -0.0464 0.117 Uiso 1 1 calc R
C23B C 0.6218(19) 0.0695(7) 0.0191(6) 0.078(4) Uani 1 1 d .
H23B H 0.5363 0.0665 0.0565 0.094 Uiso 1 1 calc R
C24B C 0.859(2) 0.4812(8) -0.1337(7) 0.105(5) Uani 1 1 d .
H24D H 0.8936 0.5077 -0.0898 0.157 Uiso 1 1 calc R
H24E H 0.8151 0.5161 -0.1713 0.157 Uiso 1 1 calc R
H24F H 0.9956 0.4540 -0.1423 0.157 Uiso 1 1 calc R

loop_
_atom_site_aniso_label
_atom_site_aniso_U_11
_atom_site_aniso_U_22
_atom_site_aniso_U_33
_atom_site_aniso_U_23
_atom_site_aniso_U_13
_atom_site_aniso_U_12
O1A 0.053(4) 0.119(7) 0.112(6) 0.067(5) -0.012(4) -0.011(4)
O2A 0.082(5) 0.070(5) 0.071(5) -0.006(4) 0.009(4) 0.008(4)
C1A 0.049(5) 0.063(6) 0.058(5) 0.010(5) 0.014(4) 0.001(5)
C2A 0.044(5) 0.105(8) 0.030(4) -0.014(5) -0.006(4) 0.014(5)
C3A 0.081(8) 0.104(9) 0.084(8) -0.023(7) -0.012(6) -0.042(7)
C4A 0.052(6) 0.092(8) 0.056(5) -0.004(6) 0.006(5) 0.003(6)
C5A 0.048(5) 0.083(7) 0.038(4) 0.000(5) 0.000(4) -0.004(6)
C6A 0.101(9) 0.089(8) 0.050(6) -0.004(6) 0.008(6) 0.023(7)
C7A 0.078(7) 0.057(6) 0.074(7) 0.009(6) 0.005(6) 0.018(6)
C8A 0.086(9) 0.049(6) 0.097(8) -0.023(6) -0.004(7) -0.020(6)
C9A 0.065(7) 0.105(10) 0.074(7) 0.029(7) -0.001(5) -0.028(7)
C10A 0.043(5) 0.092(8) 0.070(6) 0.000(6) 0.017(5) -0.013(5)
C11A 0.081(7) 0.083(7) 0.040(5) 0.019(5) 0.028(5) 0.021(6)
C12A 0.051(6) 0.165(12) 0.042(5) 0.025(7) 0.021(4) 0.015(7)
C13A 0.067(6) 0.117(10) 0.052(6) 0.025(7) 0.005(5) 0.040(7)
C14A 0.049(5) 0.068(6) 0.059(5) -0.008(5) 0.017(4) -0.002(5)
C15A 0.062(6) 0.086(8) 0.089(7) -0.043(6) 0.006(6) 0.011(6)
C16A 0.054(6) 0.104(8) 0.060(6) 0.003(6) -0.018(5) 0.007(6)
C17A 0.074(7) 0.059(6) 0.086(7) 0.013(6) 0.023(6) 0.011(5)
C18A 0.058(6) 0.061(6) 0.085(7) -0.003(6) -0.002(5) -0.002(5)
C19A 0.089(8) 0.077(7) 0.089(7) 0.022(7) 0.044(6) -0.002(6)
C20A 0.108(10) 0.118(12) 0.171(15) 0.040(11) 0.080(11) 0.003(10)
C21A 0.161(15) 0.063(8) 0.087(9) -0.002(7) 0.011(10) -0.011(9)
C22A 0.065(8) 0.094(10) 0.188(17) 0.011(11) 0.033(9) 0.008(7)
C23A 0.134(12) 0.103(11) 0.091(9) -0.013(8) -0.010(8) 0.065(9)
C24A 0.092(9) 0.109(11) 0.155(13) 0.032(10) -0.002(9) 0.031(9)
O1B 0.051(4) 0.130(7) 0.083(5) 0.010(5) 0.019(4) 0.008(4)
O2B 0.096(6) 0.110(7) 0.072(5) 0.015(5) 0.004(4) -0.024(5)
C1B 0.071(6) 0.075(7) 0.053(5) -0.003(5) -0.007(5) 0.018(6)
C2B 0.063(6) 0.045(5) 0.076(6) -0.016(5) 0.016(5) 0.018(5)
C3B 0.142(11) 0.097(9) 0.039(5) -0.013(6) 0.022(6) 0.007(8)
C4B 0.047(5) 0.073(7) 0.047(5) -0.001(5) 0.002(4) 0.008(5)
C5B 0.068(6) 0.047(5) 0.064(6) 0.028(5) 0.015(5) 0.026(5)
C6B 0.040(5) 0.061(6) 0.084(7) 0.016(6) 0.025(5) 0.022(5)
C7B 0.081(9) 0.084(9) 0.146(12) 0.025(9) 0.036(8) 0.027(8)
C8B 0.091(10) 0.098(11) 0.109(10) -0.041(8) 0.008(8) 0.019(8)
C9B 0.109(10) 0.057(7) 0.097(9) 0.003(7) 0.031(7) 0.029(7)
C10B 0.085(7) 0.071(7) 0.059(6) 0.011(6) 0.001(6) 0.013(6)
C11B 0.022(4) 0.055(5) 0.069(5) 0.003(5) -0.005(4) 0.023(4)
C12B 0.061(6) 0.042(5) 0.067(6) -0.005(5) 0.018(5) -0.009(4)
C13B 0.054(5) 0.065(6) 0.047(5) -0.017(5) -0.018(4) 0.002(5)
C14B 0.086(8) 0.060(6) 0.055(6) 0.002(5) 0.008(5) -0.011(6)
C15B 0.040(5) 0.061(6) 0.077(6) 0.012(5) 0.025(5) 0.011(4)
C16B 0.044(5) 0.064(6) 0.089(7) 0.007(6) -0.028(5) 0.015(5)
C17B 0.090(7) 0.063(6) 0.050(5) -0.004(5) -0.020(5) 0.045(6)
C18B 0.068(6) 0.051(6) 0.049(5) -0.017(4) 0.019(5) 0.003(5)
C19B 0.081(7) 0.070(7) 0.069(6) -0.015(5) 0.005(5) -0.049(6)
C20B 0.167(12) 0.081(8) 0.044(5) -0.015(5) 0.047(7) -0.064(9)
C21B 0.127(10) 0.110(10) 0.058(6) -0.034(7) 0.033(7) -0.078(9)
C22B 0.114(10) 0.094(9) 0.084(8) -0.025(7) 0.016(7) -0.068(8)
C23B 0.071(7) 0.083(8) 0.094(8) -0.036(7) 0.054(6) -0.011(6)
C24B 0.125(10) 0.096(9) 0.106(9) 0.060(8) 0.061(8) -0.019(8)

loop_
_atom_type_symbol
_atom_type_description
_atom_type_scat_dispersion_real
_atom_type_scat_dispersion_imag
_atom_type_scat_source
C C 0.0033 0.0016 'International Tables Vol C Tables 4.2.6.8 and 6.1.1.4'
H H 0.0000 0.0000 'International Tables Vol C Tables 4.2.6.8 and 6.1.1.4'
O O 0.0106 0.0060 'International Tables Vol C Tables 4.2.6.8 and 6.1.1.4'

loop_
_geom_angle_atom_site_label_1
_geom_angle_atom_site_label_2
_geom_angle_atom_site_label_3
_geom_angle
C24A O2A C14A 120.2(9)
C3A C1A C4A 104.8(8)
C3A C1A C2A 118.9(9)
C4A C1A C2A 113.1(8)
C11A C2A C1A 108.4(9)
C11A C2A C17A 115.1(8)
C1A C2A C17A 113.1(7)
O1A C4A C1A 121.7(9)
O1A C4A C5A 116.2(7)
C1A C4A C5A 121.4(8)
C10A C5A C6A 119.1(10)
C10A C5A C4A 119.5(8)
C6A C5A C4A 121.2(9)
C7A C6A C5A 118.6(11)
C8A C7A C6A 122.0(12)
C7A C8A C9A 120.7(11)
C10A C9A C8A 116.7(11)
C5A C10A C9A 122.7(9)
C16A C11A C12A 116.3(10)
C16A C11A C2A 121.0(10)
C12A C11A C2A 122.4(9)
C11A C12A C13A 120.1(9)
C14A C13A C12A 122.2(9)
C13A C14A C15A 117.5(9)
C13A C14A O2A 124.6(9)
C15A C14A O2A 117.3(9)
C14A C15A C16A 120.2(10)
C11A C16A C15A 122.1(11)
C18A C17A C2A 110.1(9)
C23A C18A C19A 116.5(11)
C23A C18A C17A 121.3(11)
C19A C18A C17A 122.0(10)
C20A C19A C18A 122.9(12)
C19A C20A C21A 116.6(13)
C22A C21A C20A 119.7(14)
C23A C22A C21A 120.0(14)
C22A C23A C18A 120.3(14)
C14B O2B C24B 116.3(9)
C4B C1B C2B 109.2(8)
C4B C1B C3B 106.8(9)
C2B C1B C3B 107.5(9)
C17B C2B C11B 106.8(7)
C17B C2B C1B 111.3(8)
C11B C2B C1B 113.3(8)
O1B C4B C1B 122.7(9)
O1B C4B C5B 119.8(9)
C1B C4B C5B 117.4(8)
C6B C5B C10B 117.8(10)
C6B C5B C4B 123.3(9)
C10B C5B C4B 118.7(9)
C5B C6B C7B 121.0(10)
C6B C7B C8B 120.6(14)
C9B C8B C7B 118.3(13)
C8B C9B C10B 123.0(13)
C9B C10B C5B 119.2(12)
C12B C11B C16B 117.5(8)
C12B C11B C2B 121.6(8)
C16B C11B C2B 120.8(7)
C13B C12B C11B 120.6(9)
C12B C13B C14B 121.1(9)
C13B C14B O2B 115.4(9)
C13B C14B C15B 120.1(9)
O2B C14B C15B 124.0(9)
C16B C15B C14B 116.8(8)
C15B C16B C11B 123.1(8)
C2B C17B C18B 116.2(7)
C19B C18B C23B 117.4(8)
C19B C18B C17B 122.5(9)
C23B C18B C17B 120.1(9)
C18B C19B C20B 118.4(9)
C21B C20B C19B 123.4(9)
C22B C21B C20B 116.7(10)
C21B C22B C23B 119.4(11)
C18B C23B C22B 121.9(10)

loop_
_geom_bond_atom_site_label_1
_geom_bond_atom_site_label_2
_geom_bond_distance
O1A C4A 1.194(11)
O2A C24A 1.365(16)
O2A C14A 1.377(12)
C1A C3A 1.484(16)
C1A C4A 1.5204(11)
C1A C2A 1.539(13)
C2A C11A 1.494(14)
C2A C17A 1.565(15)
C4A C5A 1.551(14)
C5A C10A 1.355(13)
C5A C6A 1.402(15)
C6A C7A 1.388(16)
C7A C8A 1.332(17)
C8A C9A 1.416(17)
C9A C10A 1.395(5)
C11A C16A 1.388(15)
C11A C12A 1.393(14)
C12A C13A 1.397(5)
C13A C14A 1.365(13)
C14A C15A 1.367(14)
C15A C16A 1.411(16)
C17A C18A 1.435(15)
C18A C23A 1.410(16)
C18A C19A 1.425(15)
C19A C20A 1.354(18)
C20A C21A 1.41(2)
C21A C22A 1.39(2)
C22A C23A 1.386(5)
O1B C4B 1.246(11)
O2B C14B 1.375(12)
O2B C24B 1.453(14)
C1B C4B 1.456(12)
C1B C2B 1.565(13)
C1B C3B 1.584(16)
C2B C17B 1.531(12)
C2B C11B 1.563(13)
C4B C5B 1.471(14)
C5B C6B 1.370(14)
C5B C10B 1.433(15)
C6B C7B 1.382(19)
C7B C8B 1.41(2)
C8B C9B 1.335(19)
C9B C10B 1.375(14)
C11B C12B 1.368(13)
C11B C16B 1.392(13)
C12B C13B 1.345(13)
C13B C14B 1.372(14)
C14B C15B 1.385(14)
C15B C16B 1.358(12)
C17B C18B 1.565(13)
C18B C19B 1.325(14)
C18B C23B 1.338(13)
C19B C20B 1.399(5)
C20B C21B 1.318(14)
C21B C22B 1.317(17)
C22B C23B 1.428(13)

loop_
_geom_torsion_atom_site_label_1
_geom_torsion_atom_site_label_2
_geom_torsion_atom_site_label_3
_geom_torsion_atom_site_label_4
_geom_torsion
C3A C1A C2A C11A 175.7(9)
C4A C1A C2A C11A -60.9(10)
C3A C1A C2A C17A 46.7(12)
C4A C1A C2A C17A 170.2(8)
C3A C1A C4A O1A 88.3(13)
C2A C1A C4A O1A -42.6(14)
C3A C1A C4A C5A -82.0(11)
C2A C1A C4A C5A 147.1(8)
O1A C4A C5A C10A -27.4(14)
C1A C4A C5A C10A 143.4(10)
O1A C4A C5A C6A 147.7(11)
C1A C4A C5A C6A -41.5(13)
C10A C5A C6A C7A -0.7(15)
C4A C5A C6A C7A -175.8(9)
C5A C6A C7A C8A -1.3(16)
C6A C7A C8A C9A 1.2(17)
C7A C8A C9A C10A 0.9(16)
C6A C5A C10A C9A 2.9(15)
C4A C5A C10A C9A 178.0(9)
C8A C9A C10A C5A -2.9(15)
C1A C2A C11A C16A 124.5(10)
C17A C2A C11A C16A -107.7(11)
C1A C2A C11A C12A -61.8(11)
C17A C2A C11A C12A 66.0(12)
C16A C11A C12A C13A -5.3(14)
C2A C11A C12A C13A -179.2(9)
C11A C12A C13A C14A 13.7(15)
C12A C13A C14A C15A -14.3(15)
C12A C13A C14A O2A 173.9(9)
C24A O2A C14A C13A -0.7(16)
C24A O2A C14A C15A -172.4(12)
C13A C14A C15A C16A 7.1(17)
O2A C14A C15A C16A 179.4(11)
C12A C11A C16A C15A -1.6(17)
C2A C11A C16A C15A 172.5(11)
C14A C15A C16A C11A 0.7(19)
C11A C2A C17A C18A 62.8(11)
C1A C2A C17A C18A -171.8(9)
C2A C17A C18A C23A 77.7(14)
C2A C17A C18A C19A -107.2(11)
C23A C18A C19A C20A 14.1(19)
C17A C18A C19A C20A -161.3(14)
C18A C19A C20A C21A -21(2)
C19A C20A C21A C22A 22(2)
C20A C21A C22A C23A -15(2)
C21A C22A C23A C18A 8(2)
C19A C18A C23A C22A -6.5(19)
C17A C18A C23A C22A 168.9(12)
C4B C1B C2B C17B -168.9(9)
C3B C1B C2B C17B -53.4(12)
C4B C1B C2B C11B 70.7(11)
C3B C1B C2B C11B -173.8(9)
C2B C1B C4B O1B 35.6(13)
C3B C1B C4B O1B -80.4(11)
C2B C1B C4B C5B -147.1(9)
C3B C1B C4B C5B 97.0(10)
O1B C4B C5B C6B -150.2(9)
C1B C4B C5B C6B 32.4(12)
O1B C4B C5B C10B 35.0(12)
C1B C4B C5B C10B -142.4(9)
C10B C5B C6B C7B -2.5(14)
C4B C5B C6B C7B -177.4(10)
C5B C6B C7B C8B 1.9(18)
C6B C7B C8B C9B -1(2)
C7B C8B C9B C10B 1(2)
C8B C9B C10B C5B -1.6(17)
C6B C5B C10B C9B 2.4(13)
C4B C5B C10B C9B 177.5(9)
C17B C2B C11B C12B 110.6(9)
C1B C2B C11B C12B -126.4(10)
C17B C2B C11B C16B -72.8(11)
C1B C2B C11B C16B 50.1(11)
C16B C11B C12B C13B -0.1(13)
C2B C11B C12B C13B 176.5(8)
C11B C12B C13B C14B -1.8(14)
C12B C13B C14B O2B 179.6(9)
C12B C13B C14B C15B 7.7(15)
C24B O2B C14B C13B 178.3(10)
C24B O2B C14B C15B -10.2(16)
C13B C14B C15B C16B -11.2(14)
O2B C14B C15B C16B 177.6(10)
C14B C15B C16B C11B 9.6(14)
C12B C11B C16B C15B -4.0(14)
C2B C11B C16B C15B 179.3(8)
C11B C2B C17B C18B -62.2(11)
C1B C2B C17B C18B 173.7(10)
C2B C17B C18B C19B 113.8(12)
C2B C17B C18B C23B -68.1(14)
C23B C18B C19B C20B 12.5(17)
C17B C18B C19B C20B -169.4(10)
C18B C19B C20B C21B -20(2)
C19B C20B C21B C22B 18(2)
C20B C21B C22B C23B -10(2)
C19B C18B C23B C22B -5.4(18)
C17B C18B C23B C22B 176.4(10)
C21B C22B C23B C18B 4(2)
